data_7225516
loop_
_publ_author_name
'Beltr\'an, Alicia'
'Burguete, M. Isabel'
'Luis, Santiago V.'
'Galindo, Francisco'

_publ_section_title
;
 Characterization of amine stabilized CdSe/ZnS core--shell quantum dots by
 using triarylpyrylium dyes
;
_journal_issue 61
_journal_name_full 'RSC Adv.'
_journal_page_first 56064
_journal_paper_doi 10.1039/C6RA09614J
_journal_volume 6
_journal_year 2016
_chemical_formula_moiety 'C23 H16 Br O, B F4'
_chemical_formula_sum 'C23 H16 B Br F4 O'
_chemical_formula_weight 475.08
_chemical_name_systematic
;
 ?
;
_space_group_crystal_system monoclinic
_space_group_IT_number 14
_space_group_name_Hall '-P 2yn'
_space_group_name_H-M_alt 'P 1 21/n 1'
_symmetry_space_group_name_Hall '-P 2yn'
_symmetry_space_group_name_H-M 'P 1 21/n 1'
_atom_sites_solution_hydrogens geom
_atom_sites_solution_primary dual
_audit_creation_date 2014-10-20
_audit_creation_method
;
Olex2 1.2
(compiled 2014.09.19 svn.r3010 for OlexSys, GUI svn.r4874)
;
_audit_update_record
;
2016-02-18 deposited with the CCDC.
2016-05-31 downloaded from the CCDC.
;
_cell_angle_alpha 90
_cell_angle_beta 95.234(3)
_cell_angle_gamma 90
_cell_formula_units_Z 4
_cell_length_a 13.5265(4)
_cell_length_b 9.8137(3)
_cell_length_c 15.2162(4)
_cell_measurement_reflns_used 6897
_cell_measurement_temperature 298
_cell_measurement_theta_max 71.7740
_cell_measurement_theta_min 4.1640
_cell_volume 2011.45(10)
_computing_cell_refinement
;
CrysAlisPro, Agilent Technologies,
Version 1.171.36.24 (release 03-12-2012 CrysAlis171 .NET)
(compiled Dec  3 2012,18:21:49)
;
_computing_data_collection
;
CrysAlisPro, Agilent Technologies,
Version 1.171.36.24 (release 03-12-2012 CrysAlis171 .NET)
(compiled Dec  3 2012,18:21:49)
;
_computing_data_reduction
;
CrysAlisPro, Agilent Technologies,
Version 1.171.36.24 (release 03-12-2012 CrysAlis171 .NET)
(compiled Dec  3 2012,18:21:49)
;
_computing_molecular_graphics 'Olex2 (Dolomanov et al., 2009)'
_computing_publication_material 'Olex2 (Dolomanov et al., 2009)'
_computing_structure_refinement 'ShelXL (Sheldrick, 2008)'
_computing_structure_solution 'ShelXD (Sheldrick, 2008)'
_diffrn_ambient_temperature 298
_diffrn_detector_area_resol_mean 10.4051
_diffrn_measured_fraction_theta_full 1.0000
_diffrn_measured_fraction_theta_max 0.9852
_diffrn_measurement_details
;
  1 omega  -61.00   30.00   1.0000   25.0000
omega____ theta____ kappa____ phi______ frames
    -      -37.6057   57.0000 -180.0000 91

  2 omega  -48.00   -2.00   1.0000   25.0000
omega____ theta____ kappa____ phi______ frames
    -      -37.6057   37.0000  150.0000 46

  3 omega  -37.00   38.00   1.0000   25.0000
omega____ theta____ kappa____ phi______ frames
    -      -37.6057   37.0000   60.0000 75

  4 omega   39.00   66.00   1.0000   25.0000
omega____ theta____ kappa____ phi______ frames
    -       37.6057 -107.0000 -101.0000 27

  5 omega -119.00  -81.00   1.0000   25.0000
omega____ theta____ kappa____ phi______ frames
    -      -68.5000 -111.0000 -180.0000 38

  6 omega   54.00  107.00   1.0000   25.0000
omega____ theta____ kappa____ phi______ frames
    -      108.3308  -94.0000  -30.0000 53

  7 omega  148.00  178.00   1.0000   25.0000
omega____ theta____ kappa____ phi______ frames
    -      108.3308  111.0000  -60.0000 30

  8 omega   30.00   77.00   1.0000   25.0000
omega____ theta____ kappa____ phi______ frames
    -      108.3308  -30.0000 -150.0000 47

  9 omega  153.00  178.00   1.0000   25.0000
omega____ theta____ kappa____ phi______ frames
    -      108.3308  107.0000   -3.0000 25

 10 omega  121.00  148.00   1.0000   25.0000
omega____ theta____ kappa____ phi______ frames
    -      108.3308  107.0000   -3.0000 27

 11 omega   51.00   99.00   1.0000   25.0000
omega____ theta____ kappa____ phi______ frames
    -      108.3308  -45.0000  150.0000 48

 12 omega   36.00   63.00   1.0000   25.0000
omega____ theta____ kappa____ phi______ frames
    -      108.3308  -30.0000 -120.0000 27

 13 omega   39.00   92.00   1.0000   25.0000
omega____ theta____ kappa____ phi______ frames
    -      108.3308  -45.0000   90.0000 53

 14 omega   23.00  177.00   1.0000   25.0000
omega____ theta____ kappa____ phi______ frames
    -      108.3308  -15.0000  -90.0000 154

 15 omega -116.00   -5.00   1.0000   25.0000
omega____ theta____ kappa____ phi______ frames
    -      -37.6057  -57.0000  -60.0000 111

 16 omega -116.00   -5.00   1.0000   25.0000
omega____ theta____ kappa____ phi______ frames
    -      -37.6057  -57.0000   60.0000 111

 17 omega -116.00   -5.00   1.0000   25.0000
omega____ theta____ kappa____ phi______ frames
    -      -37.6057  -57.0000 -180.0000 111

 18 omega   55.00  129.00   1.0000   25.0000
omega____ theta____ kappa____ phi______ frames
    -       37.6057 -178.0000   30.0000 74

 19 omega -153.00  -86.00   1.0000   25.0000
omega____ theta____ kappa____ phi______ frames
    -      -68.5000  -77.0000 -120.0000 67

 20 omega   70.00  178.00   1.0000   25.0000
omega____ theta____ kappa____ phi______ frames
    -      108.3308   30.0000   90.0000 108

 21 omega   30.00   99.00   1.0000   25.0000
omega____ theta____ kappa____ phi______ frames
    -      108.3308  -45.0000   30.0000 69

 22 omega   72.00  178.00   1.0000   25.0000
omega____ theta____ kappa____ phi______ frames
    -      108.3308   77.0000   90.0000 106

 23 omega   70.00  178.00   1.0000   25.0000
omega____ theta____ kappa____ phi______ frames
    -      108.3308   30.0000    0.0000 108

 24 omega   27.00  115.00   1.0000   25.0000
omega____ theta____ kappa____ phi______ frames
    -      108.3308 -111.0000   90.0000 88

 25 omega   72.00  178.00   1.0000   25.0000
omega____ theta____ kappa____ phi______ frames
    -      108.3308   77.0000  -90.0000 106

 26 omega   72.00  178.00   1.0000   25.0000
omega____ theta____ kappa____ phi______ frames
    -      108.3308   77.0000  150.0000 106
;
_diffrn_measurement_device_type 'SuperNova, Dual, Cu at zero, Atlas'
_diffrn_measurement_method '\w scans'
_diffrn_orient_matrix_UB_11 0.0715132000
_diffrn_orient_matrix_UB_12 0.0695102000
_diffrn_orient_matrix_UB_13 -0.0592709000
_diffrn_orient_matrix_UB_21 0.0799546000
_diffrn_orient_matrix_UB_22 0.0075545000
_diffrn_orient_matrix_UB_23 0.0787188000
_diffrn_orient_matrix_UB_31 0.0396482000
_diffrn_orient_matrix_UB_32 -0.1405505000
_diffrn_orient_matrix_UB_33 -0.0250619000
_diffrn_radiation_monochromator mirror
_diffrn_radiation_type 'Cu K\a'
_diffrn_radiation_wavelength 1.5418
_diffrn_reflns_av_R_equivalents 0.0879
_diffrn_reflns_av_unetI/netI 0.0905
_diffrn_reflns_Laue_measured_fraction_full 1.000
_diffrn_reflns_Laue_measured_fraction_max 0.984
_diffrn_reflns_limit_h_max 16
_diffrn_reflns_limit_h_min -16
_diffrn_reflns_limit_k_max 11
_diffrn_reflns_limit_k_min -11
_diffrn_reflns_limit_l_max 18
_diffrn_reflns_limit_l_min -18
_diffrn_reflns_number 18214
_diffrn_reflns_point_group_measured_fraction_full 1.000
_diffrn_reflns_point_group_measured_fraction_max 0.984
_diffrn_reflns_theta_full 67.684
_diffrn_reflns_theta_max 72.748
_diffrn_reflns_theta_min 4.188
_diffrn_source 'SuperNova (Cu) X-ray Source'
_exptl_absorpt_coefficient_mu 3.225
_exptl_absorpt_correction_type none
_exptl_crystal_density_diffrn 1.569
_exptl_crystal_F_000 952
_exptl_crystal_size_max 0.295
_exptl_crystal_size_mid 0.041
_exptl_crystal_size_min 0.034
_refine_diff_density_max 1.140
_refine_diff_density_min -0.815
_refine_diff_density_rms 0.078
_refine_ls_extinction_method none
_refine_ls_goodness_of_fit_ref 1.439
_refine_ls_hydrogen_treatment constr
_refine_ls_matrix_type full
_refine_ls_number_parameters 271
_refine_ls_number_reflns 3939
_refine_ls_number_restraints 0
_refine_ls_restrained_S_all 1.439
_refine_ls_R_factor_all 0.1292
_refine_ls_R_factor_gt 0.0740
_refine_ls_shift/su_max 0.000
_refine_ls_shift/su_mean 0.000
_refine_ls_structure_factor_coef Fsqd
_refine_ls_weighting_details 'w=1/[\s^2^(Fo^2^)+(0.1377P)^2^+2.5801P] where P=(Fo^2^+2Fc^2^)/3'
_refine_ls_weighting_scheme calc
_refine_ls_wR_factor_gt 0.2916
_refine_ls_wR_factor_ref 0.3051
_reflns_Friedel_coverage 0.000
_reflns_number_gt 2849
_reflns_number_total 3939
_reflns_threshold_expression 'I > 2\s(I)'
_cod_data_source_file c6ra09614j2.cif
_cod_data_source_block str1520
_cod_original_cell_volume 2011.44(11)
_cod_database_code 7225516
_shelxl_version_number 2013-4
_chemical_oxdiff_formula 'C23 H16 B F4 O Br'
_shelx_space_group_comment
;
The symmetry employed for this shelxl refinement is uniquely defined
by the following loop, which should always be used as a source of
symmetry information in preference to the above space-group names.
They are only intended as comments.
;
_reflns_odcompleteness_completeness 100.00
_reflns_odcompleteness_iscentric 1
_reflns_odcompleteness_theta 66.97
_olex2_refinement_description
;
1. Others
 Fixed Uiso: H22(0.057) H23(0.064) H9(0.057) H13(0.056) H6(0.05) H15(0.066)
 H2(0.065) H14(0.062) H21(0.054) H11(0.062) H10(0.062) H16(0.064) H12(0.062)
 H18(0.062) H3(0.062) H17(0.07)
 Fixed X: H22(0.2033) H23(0.2925) H9(-0.129) H13(-0.1623) H6(-0.0142) H15(-
 0.0597) H2(0.1508) H14(-0.0473) H21(0.1224) H11(-0.318) H10(-0.2434)
 H16(0.0009) H12(-0.2792) H18(0.0818) H3(0.0607) H17(0.0733)
 Fixed Y: H22(-0.0158) H23(-0.157) H9(0.4071) H13(0.5147) H6(0.2664)
 H15(0.4353) H2(0.0014) H14(0.4369) H21(0.1072) H11(0.7053) H10(0.5719)
 H16(0.2542) H12(0.6753) H18(0.0677) H3(0.141) H17(0.0732)
 Fixed Z: H22(0.598) H23(0.5128) H9(0.4) H13(0.6514) H6(0.4507) H15(0.945)
 H2(0.2931) H14(0.7942) H21(0.6737) H11(0.451) H10(0.3511) H16(1.0299)
 H12(0.6003) H18(0.8136) H3(0.3784) H17(0.9648)
;
_olex2_submission_special_instructions 'No special instructions were received'

loop_
_space_group_symop_operation_xyz
'x, y, z'
'-x+1/2, y+1/2, -z+1/2'
'-x, -y, -z'
'x-1/2, -y-1/2, z-1/2'

loop_
_atom_site_label
_atom_site_type_symbol
_atom_site_fract_x
_atom_site_fract_y
_atom_site_fract_z
_atom_site_U_iso_or_equiv
_atom_site_adp_type
_atom_site_occupancy
_atom_site_site_symmetry_order
_atom_site_calc_flag
_atom_site_refinement_flags_posn
_atom_site_refinement_flags_adp
Br1 Br 0.30454(6) -0.20295(9) 0.32554(5) 0.0639(4) Uani 1 1 d . .
F2 F 0.5182(3) -0.1582(5) 0.2047(3) 0.0624(12) Uani 1 1 d . .
O1 O -0.0457(3) 0.3349(5) 0.6510(3) 0.0402(10) Uani 1 1 d . .
F4 F 0.5420(6) -0.2999(8) 0.3215(4) 0.116(3) Uani 1 1 d . .
F3 F 0.6606(6) -0.1529(8) 0.2914(6) 0.144(4) Uani 1 1 d . .
F1 F 0.6252(5) -0.3316(7) 0.2072(4) 0.0977(19) Uani 1 1 d . .
C22 C 0.1926(5) -0.0119(8) 0.5368(4) 0.0475(15) Uani 1 1 d . .
H22 H 0.2033 -0.0158 0.5980 0.057 Uiso 1 1 calc R U
C23 C 0.2461(5) -0.0966(9) 0.4860(5) 0.0531(17) Uani 1 1 d . .
H23 H 0.2925 -0.1570 0.5128 0.064 Uiso 1 1 calc R U
C1 C 0.2300(5) -0.0905(7) 0.3952(4) 0.0458(15) Uani 1 1 d . .
C9 C -0.1582(5) 0.4616(8) 0.4405(4) 0.0471(15) Uani 1 1 d . .
H9 H -0.1290 0.4071 0.4000 0.057 Uiso 1 1 calc R U
C13 C -0.1785(5) 0.5256(7) 0.5911(4) 0.0469(15) Uani 1 1 d . .
H13 H -0.1623 0.5147 0.6514 0.056 Uiso 1 1 calc R U
C7 C -0.0587(5) 0.3433(7) 0.5618(4) 0.0397(14) Uani 1 1 d . .
C20 C 0.0201(5) 0.2477(7) 0.6920(4) 0.0401(13) Uani 1 1 d . .
C8 C -0.1326(4) 0.4447(7) 0.5310(4) 0.0398(13) Uani 1 1 d . .
C4 C 0.1226(4) 0.0795(7) 0.4976(4) 0.0420(14) Uani 1 1 d . .
C6 C -0.0048(5) 0.2610(7) 0.5119(4) 0.0416(14) Uani 1 1 d . .
H6 H -0.0142 0.2664 0.4507 0.050 Uiso 1 1 calc R U
C5 C 0.0646(5) 0.1685(7) 0.5513(4) 0.0408(14) Uani 1 1 d . .
C15 C -0.0306(6) 0.3620(9) 0.9184(4) 0.0552(18) Uani 1 1 d . .
H15 H -0.0597 0.4353 0.9450 0.066 Uiso 1 1 calc R U
C19 C 0.0176(5) 0.2521(7) 0.7883(4) 0.0436(14) Uani 1 1 d . .
C2 C 0.1611(5) -0.0020(8) 0.3544(5) 0.0541(17) Uani 1 1 d . .
H2 H 0.1508 0.0014 0.2931 0.065 Uiso 1 1 calc R U
C14 C -0.0240(6) 0.3626(8) 0.8280(4) 0.0514(16) Uani 1 1 d . .
H14 H -0.0473 0.4369 0.7942 0.062 Uiso 1 1 calc R U
C21 C 0.0761(5) 0.1657(7) 0.6446(4) 0.0453(15) Uani 1 1 d . .
H21 H 0.1224 0.1072 0.6737 0.054 Uiso 1 1 calc R U
C11 C -0.2718(5) 0.6395(8) 0.4711(5) 0.0517(17) Uani 1 1 d . .
H11 H -0.3180 0.7053 0.4510 0.062 Uiso 1 1 calc R U
C10 C -0.2271(5) 0.5597(8) 0.4113(4) 0.0513(17) Uani 1 1 d . .
H10 H -0.2434 0.5719 0.3511 0.062 Uiso 1 1 calc R U
C16 C 0.0055(5) 0.2538(9) 0.9693(4) 0.0536(17) Uani 1 1 d . .
H16 H 0.0009 0.2542 1.0299 0.064 Uiso 1 1 calc R U
C12 C -0.2482(5) 0.6221(8) 0.5604(5) 0.0519(17) Uani 1 1 d . .
H12 H -0.2792 0.6753 0.6003 0.062 Uiso 1 1 calc R U
C18 C 0.0539(6) 0.1424(8) 0.8397(4) 0.0518(17) Uani 1 1 d . .
H18 H 0.0818 0.0677 0.8136 0.062 Uiso 1 1 calc R U
C3 C 0.1076(6) 0.0818(8) 0.4057(4) 0.0518(17) Uani 1 1 d . .
H3 H 0.0607 0.1410 0.3784 0.062 Uiso 1 1 calc R U
B1 B 0.5875(6) -0.2321(10) 0.2585(5) 0.053(2) Uani 1 1 d . .
C17 C 0.0480(6) 0.1455(9) 0.9302(5) 0.0584(19) Uani 1 1 d . .
H17 H 0.0733 0.0732 0.9648 0.070 Uiso 1 1 calc R U

loop_
_atom_site_aniso_label
_atom_site_aniso_U_11
_atom_site_aniso_U_22
_atom_site_aniso_U_33
_atom_site_aniso_U_23
_atom_site_aniso_U_13
_atom_site_aniso_U_12
Br1 0.0672(6) 0.0677(7) 0.0605(6) -0.0043(4) 0.0261(4) 0.0110(4)
F2 0.065(3) 0.076(3) 0.044(2) 0.006(2) -0.0014(18) 0.016(2)
O1 0.047(2) 0.040(2) 0.0328(19) 0.0005(18) 0.0010(17) 0.0015(19)
F4 0.109(5) 0.162(7) 0.084(4) 0.057(4) 0.042(4) 0.045(4)
F3 0.145(7) 0.091(5) 0.176(8) -0.008(5) -0.098(6) -0.010(5)
F1 0.109(5) 0.099(4) 0.087(4) -0.013(3) 0.018(3) 0.038(4)
C22 0.047(3) 0.053(4) 0.042(3) 0.001(3) 0.006(3) 0.005(3)
C23 0.049(4) 0.062(5) 0.050(4) 0.002(3) 0.009(3) 0.010(3)
C1 0.047(3) 0.043(4) 0.049(3) -0.006(3) 0.016(3) -0.005(3)
C9 0.049(3) 0.053(4) 0.038(3) 0.001(3) -0.002(3) -0.001(3)
C13 0.049(3) 0.051(4) 0.040(3) 0.000(3) 0.002(3) 0.005(3)
C7 0.043(3) 0.042(4) 0.034(3) 0.002(3) 0.001(2) -0.005(3)
C20 0.047(3) 0.035(3) 0.037(3) 0.004(3) -0.001(3) 0.000(3)
C8 0.041(3) 0.038(4) 0.040(3) 0.001(3) -0.001(2) -0.003(3)
C4 0.041(3) 0.045(4) 0.040(3) 0.000(3) 0.004(2) -0.003(3)
C6 0.042(3) 0.047(4) 0.035(3) 0.001(3) 0.002(2) -0.004(3)
C5 0.042(3) 0.041(4) 0.039(3) 0.000(3) 0.004(2) -0.003(3)
C15 0.060(4) 0.065(5) 0.040(3) -0.010(3) 0.002(3) 0.006(4)
C19 0.049(3) 0.045(4) 0.037(3) 0.002(3) 0.001(3) 0.002(3)
C2 0.063(4) 0.058(5) 0.042(3) -0.001(3) 0.009(3) 0.005(4)
C14 0.064(4) 0.048(4) 0.041(3) -0.003(3) 0.000(3) 0.006(3)
C21 0.053(4) 0.041(4) 0.041(3) 0.004(3) 0.002(3) 0.006(3)
C11 0.043(3) 0.052(4) 0.058(4) 0.006(3) -0.006(3) 0.004(3)
C10 0.050(4) 0.059(5) 0.042(3) 0.008(3) -0.005(3) -0.001(3)
C16 0.048(4) 0.076(5) 0.036(3) 0.002(3) 0.002(3) -0.005(4)
C12 0.051(4) 0.052(4) 0.053(4) 0.000(3) 0.004(3) 0.007(3)
C18 0.064(4) 0.049(4) 0.042(3) 0.006(3) 0.005(3) 0.011(3)
C3 0.064(4) 0.049(4) 0.042(3) -0.003(3) 0.003(3) 0.009(3)
B1 0.056(4) 0.074(6) 0.028(3) 0.001(3) 0.002(3) 0.013(4)
C17 0.064(4) 0.067(5) 0.045(3) 0.017(4) 0.004(3) 0.007(4)

loop_
_atom_type_symbol
_atom_type_description
_atom_type_scat_dispersion_real
_atom_type_scat_dispersion_imag
_atom_type_scat_source
C C 0.0181 0.0091 'International Tables Vol C Tables 4.2.6.8 and 6.1.1.4'
H H 0.0000 0.0000 'International Tables Vol C Tables 4.2.6.8 and 6.1.1.4'
B B 0.0090 0.0039 'International Tables Vol C Tables 4.2.6.8 and 6.1.1.4'
Br Br -0.6763 1.2805 'International Tables Vol C Tables 4.2.6.8 and 6.1.1.4'
F F 0.0727 0.0534 'International Tables Vol C Tables 4.2.6.8 and 6.1.1.4'
O O 0.0492 0.0322 'International Tables Vol C Tables 4.2.6.8 and 6.1.1.4'

loop_
_geom_angle_atom_site_label_1
_geom_angle_atom_site_label_2
_geom_angle_atom_site_label_3
_geom_angle
C20 O1 C7 121.5(5)
C23 C22 C4 121.0(6)
C1 C23 C22 119.4(7)
C23 C1 Br1 119.6(5)
C2 C1 Br1 119.3(5)
C2 C1 C23 121.1(6)
C10 C9 C8 119.8(7)
C12 C13 C8 119.7(6)
O1 C7 C8 112.7(5)
O1 C7 C6 119.6(6)
C6 C7 C8 127.7(5)
O1 C20 C19 111.6(6)
O1 C20 C21 120.6(5)
C21 C20 C19 127.7(6)
C9 C8 C7 119.8(6)
C13 C8 C9 119.5(6)
C13 C8 C7 120.7(5)
C22 C4 C5 121.2(6)
C3 C4 C22 118.0(6)
C3 C4 C5 120.8(6)
C7 C6 C5 121.0(6)
C6 C5 C4 121.1(5)
C6 C5 C21 116.9(6)
C21 C5 C4 122.1(6)
C16 C15 C14 120.6(7)
C14 C19 C20 120.3(6)
C14 C19 C18 119.7(6)
C18 C19 C20 119.9(6)
C1 C2 C3 119.1(6)
C15 C14 C19 119.7(7)
C20 C21 C5 120.3(6)
C10 C11 C12 120.2(6)
C11 C10 C9 120.4(6)
C17 C16 C15 119.7(6)
C11 C12 C13 120.4(7)
C17 C18 C19 119.4(7)
C2 C3 C4 121.4(7)
F4 B1 F2 110.3(7)
F4 B1 F1 105.5(8)
F3 B1 F2 111.0(8)
F3 B1 F4 113.1(8)
F3 B1 F1 109.2(8)
F1 B1 F2 107.5(6)
C16 C17 C18 120.8(7)

loop_
_geom_bond_atom_site_label_1
_geom_bond_atom_site_label_2
_geom_bond_distance
Br1 C1 1.884(6)
F2 B1 1.392(9)
O1 C7 1.355(7)
O1 C20 1.346(8)
F4 B1 1.359(11)
F3 B1 1.321(12)
F1 B1 1.378(10)
C22 C23 1.384(10)
C22 C4 1.398(9)
C23 C1 1.381(9)
C1 C2 1.380(10)
C9 C8 1.400(8)
C9 C10 1.385(10)
C13 C8 1.398(9)
C13 C12 1.388(9)
C7 C8 1.457(9)
C7 C6 1.365(9)
C20 C19 1.470(8)
C20 C21 1.357(10)
C4 C5 1.472(9)
C4 C3 1.394(9)
C6 C5 1.401(9)
C5 C21 1.414(9)
C15 C14 1.387(9)
C15 C16 1.376(11)
C19 C14 1.386(10)
C19 C18 1.394(10)
C2 C3 1.383(10)
C11 C10 1.381(11)
C11 C12 1.378(10)
C16 C17 1.370(12)
C18 C17 1.386(9)

loop_
_geom_torsion_atom_site_label_1
_geom_torsion_atom_site_label_2
_geom_torsion_atom_site_label_3
_geom_torsion_atom_site_label_4
_geom_torsion
Br1 C1 C2 C3 -179.0(6)
O1 C7 C8 C9 -177.0(6)
O1 C7 C8 C13 3.0(8)
O1 C7 C6 C5 -0.6(10)
O1 C20 C19 C14 -18.8(9)
O1 C20 C19 C18 158.9(6)
O1 C20 C21 C5 -1.4(10)
C22 C23 C1 Br1 178.7(5)
C22 C23 C1 C2 -0.3(11)
C22 C4 C5 C6 179.3(6)
C22 C4 C5 C21 -0.4(10)
C22 C4 C3 C2 -0.9(11)
C23 C22 C4 C5 179.2(6)
C23 C22 C4 C3 0.6(11)
C23 C1 C2 C3 0.0(11)
C1 C2 C3 C4 0.6(12)
C7 O1 C20 C19 -177.2(6)
C7 O1 C20 C21 0.5(9)
C7 C6 C5 C4 179.9(6)
C7 C6 C5 C21 -0.4(10)
C20 O1 C7 C8 -179.6(5)
C20 O1 C7 C6 0.6(9)
C20 C19 C14 C15 176.5(7)
C20 C19 C18 C17 -177.8(7)
C8 C9 C10 C11 -1.0(11)
C8 C13 C12 C11 -0.6(11)
C8 C7 C6 C5 179.6(6)
C4 C22 C23 C1 0.0(11)
C4 C5 C21 C20 -178.9(6)
C6 C7 C8 C9 2.8(10)
C6 C7 C8 C13 -177.1(7)
C6 C5 C21 C20 1.4(10)
C5 C4 C3 C2 -179.5(7)
C15 C16 C17 C18 -1.1(12)
C19 C20 C21 C5 175.8(7)
C19 C18 C17 C16 1.2(12)
C14 C15 C16 C17 -0.2(12)
C14 C19 C18 C17 -0.1(11)
C21 C20 C19 C14 163.7(7)
C21 C20 C19 C18 -18.6(11)
C10 C9 C8 C13 1.2(10)
C10 C9 C8 C7 -178.8(6)
C10 C11 C12 C13 0.9(11)
C16 C15 C14 C19 1.3(12)
C12 C13 C8 C9 -0.4(10)
C12 C13 C8 C7 179.6(6)
C12 C11 C10 C9 -0.1(11)
C18 C19 C14 C15 -1.1(11)
C3 C4 C5 C6 -2.1(10)
C3 C4 C5 C21 178.2(7)
